data_4027328
loop_
_publ_author_name
'Sritama Bose'
'Manju Ghosh'
'Subrata Ghosh'

_publ_section_title
;
 Domino Ring-Opening Metathesis-Ring-Closing Metathesis of
 Bicyclo[2.2.2]octene Derivatives: Scope and Limitations
;
_journal_name_full 'Journal of Organic Chemistry'
_journal_page_first 6345
_journal_page_last 6350
_journal_paper_doi 10.1021/jo300945b
_journal_volume 77
_journal_year 2012
_chemical_formula_sum 'C18 H24 O4'
_chemical_formula_weight 304.37
_chemical_name_systematic
; 
 ? 
;
_space_group_IT_number 5
_symmetry_cell_setting monoclinic
_symmetry_space_group_name_Hall 'C 2y'
_symmetry_space_group_name_H-M 'C 1 2 1'
_atom_sites_solution_hydrogens geom
_atom_sites_solution_primary direct
_atom_sites_solution_secondary difmap
_audit_creation_method SHELXL-97
_cell_angle_alpha 90.00
_cell_angle_beta 93.333(4)
_cell_angle_gamma 90.00
_cell_formula_units_Z 4
_cell_length_a 10.855(2)
_cell_length_b 6.9558(14)
_cell_length_c 20.812(4)
_cell_measurement_temperature 293(2)
_cell_volume 1568.8(5)
_computing_cell_refinement 'Bruker SMART'
_computing_data_collection 'Bruker SMART'
_computing_data_reduction 'Bruker SAINT'
_computing_molecular_graphics 'MERCURY 2.3'
_computing_publication_material 'ORTEP 3v.2'
_computing_structure_refinement 'SHELXL-97 (Sheldrick, 2008)'
_computing_structure_solution 'SHELXS-97 (Sheldrick, 2008)'
_diffrn_ambient_temperature 293(2)
_diffrn_measured_fraction_theta_full 0.958
_diffrn_measured_fraction_theta_max 0.958
_diffrn_radiation_monochromator graphite
_diffrn_radiation_source 'fine-focus sealed tube'
_diffrn_radiation_type MoK\a
_diffrn_radiation_wavelength 0.71073
_diffrn_reflns_av_R_equivalents 0.0460
_diffrn_reflns_av_sigmaI/netI 0.0546
_diffrn_reflns_limit_h_max 14
_diffrn_reflns_limit_h_min -14
_diffrn_reflns_limit_k_max 9
_diffrn_reflns_limit_k_min -9
_diffrn_reflns_limit_l_max 27
_diffrn_reflns_limit_l_min -28
_diffrn_reflns_number 8789
_diffrn_reflns_theta_full 29.03
_diffrn_reflns_theta_max 29.03
_diffrn_reflns_theta_min 0.98
_exptl_absorpt_coefficient_mu 0.090
_exptl_absorpt_correction_T_max 0.9946
_exptl_absorpt_correction_T_min 0.9911
_exptl_absorpt_correction_type multi-scan
_exptl_absorpt_process_details SADABS
_exptl_crystal_colour COLORLESS
_exptl_crystal_density_diffrn 1.289
_exptl_crystal_description PLATE
_exptl_crystal_F_000 656
_exptl_crystal_size_max 0.10
_exptl_crystal_size_mid 0.08
_exptl_crystal_size_min 0.06
_refine_diff_density_max 0.391
_refine_diff_density_min -0.202
_refine_diff_density_rms 0.050
_refine_ls_abs_structure_details 'Flack H D (1983), Acta Cryst. A39, 876-881'
_refine_ls_abs_structure_Flack 0.3(11)
_refine_ls_extinction_method none
_refine_ls_goodness_of_fit_ref 0.904
_refine_ls_hydrogen_treatment mixed
_refine_ls_matrix_type full
_refine_ls_number_parameters 199
_refine_ls_number_reflns 3616
_refine_ls_number_restraints 1
_refine_ls_restrained_S_all 0.904
_refine_ls_R_factor_all 0.0549
_refine_ls_R_factor_gt 0.0471
_refine_ls_shift/su_max 0.001
_refine_ls_shift/su_mean 0.000
_refine_ls_structure_factor_coef Fsqd
_refine_ls_weighting_details 'calc w=1/[\s^2^(Fo^2^)+(0.1000P)^2^+0.0000P] where P=(Fo^2^+2Fc^2^)/3'
_refine_ls_weighting_scheme calc
_refine_ls_wR_factor_gt 0.1222
_refine_ls_wR_factor_ref 0.1337
_reflns_number_gt 3102
_reflns_number_total 3616
_reflns_threshold_expression >2sigma(I)
_cod_data_source_file jo300945b_si_001.cif
_cod_data_source_block bbb
_cod_database_code 4027328

loop_
_symmetry_equiv_pos_as_xyz
'x, y, z'
'-x, y, -z'
'x+1/2, y+1/2, z'
'-x+1/2, y+1/2, -z'

loop_
_atom_site_label
_atom_site_type_symbol
_atom_site_fract_x
_atom_site_fract_y
_atom_site_fract_z
_atom_site_U_iso_or_equiv
_atom_site_adp_type
_atom_site_occupancy
_atom_site_symmetry_multiplicity
_atom_site_calc_flag
_atom_site_refinement_flags
C12 C 0.22416(15) 0.1435(3) 0.33964(9) 0.0246(4) Uani 1 1 d .
C18 C 0.21965(17) -0.0788(3) 0.33965(9) 0.0282(4) Uani 1 1 d .
H18A H 0.2892 -0.1326 0.3186 0.034 Uiso 1 1 calc R
H18B H 0.1437 -0.1254 0.3182 0.034 Uiso 1 1 calc R
C10 C 0.10744(17) 0.2359(3) 0.31002(10) 0.0305(4) Uani 1 1 d .
C17 C 0.1472(2) 0.0314(4) 0.43900(10) 0.0366(5) Uani 1 1 d .
H17A H 0.0640 0.0347 0.4194 0.044 Uiso 1 1 calc R
H17B H 0.1454 0.0293 0.4855 0.044 Uiso 1 1 calc R
C9 C 0.32510(16) 0.2462(3) 0.30384(9) 0.0264(4) Uani 1 1 d .
H9 H 0.3980 0.2643 0.3333 0.032 Uiso 1 1 calc R
C7 C 0.36249(16) 0.1417(3) 0.24399(9) 0.0281(4) Uani 1 1 d .
H7 H 0.3980 0.0161 0.2557 0.034 Uiso 1 1 calc R
C3 C 0.17996(19) 0.2385(3) 0.09845(10) 0.0342(4) Uani 1 1 d .
H3A H 0.2060 0.2820 0.0571 0.041 Uiso 1 1 calc R
H3B H 0.1476 0.3484 0.1207 0.041 Uiso 1 1 calc R
C15 C 0.3525(2) -0.0705(4) 0.43886(10) 0.0412(5) Uani 1 1 d .
H15 H 0.4171 -0.1522 0.4518 0.049 Uiso 1 1 calc R
C16 C 0.2260(2) -0.1308(3) 0.41254(10) 0.0368(5) Uani 1 1 d .
H16 H 0.2010 -0.2620 0.4230 0.044 Uiso 1 1 calc R
C4 C 0.28948(16) 0.1570(3) 0.13755(9) 0.0298(4) Uani 1 1 d .
C6 C 0.2386(2) -0.1749(4) 0.09753(12) 0.0402(5) Uani 1 1 d .
H6A H 0.2708 -0.2852 0.0754 0.048 Uiso 1 1 calc R
H6B H 0.2131 -0.2177 0.1391 0.048 Uiso 1 1 calc R
C13 C 0.22998(18) 0.1914(3) 0.41434(9) 0.0314(4) Uani 1 1 d .
H13 H 0.2083 0.3231 0.4260 0.038 Uiso 1 1 calc R
C11 C 0.26556(17) 0.4413(3) 0.28903(11) 0.0331(4) Uani 1 1 d .
H11A H 0.2888 0.5332 0.3226 0.040 Uiso 1 1 calc R
H11B H 0.2913 0.4906 0.2483 0.040 Uiso 1 1 calc R
C14 C 0.3551(2) 0.1201(4) 0.44020(9) 0.0391(5) Uani 1 1 d .
H14 H 0.4216 0.1962 0.4544 0.047 Uiso 1 1 calc R
C5 C 0.33973(19) -0.0238(3) 0.10734(11) 0.0368(5) Uani 1 1 d .
H5A H 0.4067 -0.0753 0.1350 0.044 Uiso 1 1 calc R
H5B H 0.3722 0.0079 0.0662 0.044 Uiso 1 1 calc R
C1 C 0.1276(2) -0.0941(4) 0.05828(11) 0.0414(5) Uani 1 1 d .
H1A H 0.1510 -0.0661 0.0150 0.050 Uiso 1 1 calc R
H1B H 0.0626 -0.1899 0.0553 0.050 Uiso 1 1 calc R
C2 C 0.07908(18) 0.0874(3) 0.08811(10) 0.0346(5) Uani 1 1 d .
H2A H 0.0459 0.0562 0.1291 0.041 Uiso 1 1 calc R
H2B H 0.0126 0.1395 0.0602 0.041 Uiso 1 1 calc R
C8 C 0.45189(18) 0.2551(4) 0.20326(10) 0.0360(5) Uani 1 1 d .
H8A H 0.4803 0.3708 0.2255 0.043 Uiso 1 1 calc R
H8B H 0.5229 0.1772 0.1941 0.043 Uiso 1 1 calc R
O3 O 0.25453(11) 0.1171(2) 0.20136(6) 0.0297(3) Uani 1 1 d .
O4 O 0.38155(13) 0.3014(2) 0.14573(7) 0.0355(4) Uani 1 1 d .
O2 O 0.00325(12) 0.1762(2) 0.30878(8) 0.0416(4) Uani 1 1 d .
O1 O 0.13294(12) 0.4088(2) 0.28588(8) 0.0368(4) Uani 1 1 d .

loop_
_atom_site_aniso_label
_atom_site_aniso_U_11
_atom_site_aniso_U_22
_atom_site_aniso_U_33
_atom_site_aniso_U_23
_atom_site_aniso_U_13
_atom_site_aniso_U_12
C12 0.0216(8) 0.0202(9) 0.0324(9) -0.0009(7) 0.0042(7) 0.0004(7)
C18 0.0291(9) 0.0195(9) 0.0365(10) -0.0004(7) 0.0062(7) 0.0004(7)
C10 0.0233(9) 0.0250(10) 0.0433(10) -0.0041(8) 0.0026(7) 0.0014(7)
C17 0.0406(11) 0.0333(11) 0.0372(10) 0.0011(9) 0.0140(8) -0.0015(9)
C9 0.0211(8) 0.0232(9) 0.0350(9) 0.0001(7) 0.0016(7) -0.0027(7)
C7 0.0209(8) 0.0291(10) 0.0342(9) 0.0010(7) 0.0025(7) -0.0004(7)
C3 0.0321(10) 0.0372(12) 0.0335(10) 0.0067(8) 0.0038(8) -0.0024(8)
C15 0.0433(12) 0.0476(15) 0.0327(10) 0.0076(10) 0.0019(8) 0.0089(11)
C16 0.0433(12) 0.0275(11) 0.0409(11) 0.0054(8) 0.0126(9) 0.0022(8)
C4 0.0256(9) 0.0303(10) 0.0340(9) 0.0024(8) 0.0065(7) -0.0050(8)
C6 0.0358(11) 0.0356(13) 0.0501(13) -0.0077(10) 0.0112(9) -0.0016(9)
C13 0.0323(9) 0.0273(11) 0.0352(10) -0.0043(8) 0.0072(8) -0.0005(8)
C11 0.0246(9) 0.0244(10) 0.0506(12) 0.0030(9) 0.0050(8) -0.0013(7)
C14 0.0375(11) 0.0478(15) 0.0317(10) -0.0013(10) -0.0001(8) 0.0011(10)
C5 0.0280(10) 0.0395(13) 0.0436(11) -0.0046(9) 0.0075(8) 0.0010(8)
C1 0.0333(11) 0.0474(15) 0.0440(12) -0.0129(10) 0.0060(9) -0.0072(9)
C2 0.0270(9) 0.0416(13) 0.0352(10) -0.0013(8) 0.0025(7) -0.0029(8)
C8 0.0247(9) 0.0458(13) 0.0380(10) 0.0030(9) 0.0047(8) -0.0061(8)
O3 0.0224(6) 0.0361(8) 0.0308(6) 0.0018(6) 0.0032(5) -0.0052(5)
O4 0.0298(7) 0.0402(9) 0.0368(8) 0.0051(6) 0.0033(6) -0.0110(6)
O2 0.0223(7) 0.0354(9) 0.0671(10) -0.0010(8) 0.0027(6) -0.0029(6)
O1 0.0225(7) 0.0253(8) 0.0625(9) 0.0063(6) 0.0023(6) 0.0026(5)

loop_
_atom_type_symbol
_atom_type_description
_atom_type_scat_dispersion_real
_atom_type_scat_dispersion_imag
_atom_type_scat_source
C C 0.0033 0.0016 'International Tables Vol C Tables 4.2.6.8 and 6.1.1.4'
H H 0.0000 0.0000 'International Tables Vol C Tables 4.2.6.8 and 6.1.1.4'
O O 0.0106 0.0060 'International Tables Vol C Tables 4.2.6.8 and 6.1.1.4'

loop_
_geom_angle_atom_site_label_1
_geom_angle_atom_site_label_2
_geom_angle_atom_site_label_3
_geom_angle
C10 C12 C9 101.98(15)
C10 C12 C18 113.41(16)
C9 C12 C18 119.24(15)
C10 C12 C13 107.06(14)
C9 C12 C13 112.85(15)
C18 C12 C13 102.07(15)
C12 C18 C16 103.46(16)
O2 C10 O1 121.10(19)
O2 C10 C12 128.5(2)
O1 C10 C12 110.29(16)
C13 C17 C16 93.63(14)
C7 C9 C11 112.99(17)
C7 C9 C12 114.02(15)
C11 C9 C12 101.89(15)
O3 C7 C9 108.42(14)
O3 C7 C8 103.76(15)
C9 C7 C8 114.37(17)
C4 C3 C2 110.70(18)
C14 C15 C16 107.7(2)
C15 C16 C17 100.35(19)
C15 C16 C18 106.10(16)
C17 C16 C18 100.61(17)
O4 C4 O3 104.41(15)
O4 C4 C3 108.98(17)
O3 C4 C3 109.28(14)
O4 C4 C5 111.56(15)
O3 C4 C5 110.15(17)
C3 C4 C5 112.16(17)
C1 C6 C5 111.0(2)
C14 C13 C17 100.03(18)
C14 C13 C12 105.25(14)
C17 C13 C12 100.62(16)
O1 C11 C9 106.08(15)
C15 C14 C13 107.6(2)
C4 C5 C6 110.64(16)
C2 C1 C6 111.77(18)
C1 C2 C3 111.63(17)
O4 C8 C7 104.77(15)
C4 O3 C7 107.41(13)
C8 O4 C4 106.33(15)
C10 O1 C11 110.40(15)

loop_
_geom_bond_atom_site_label_1
_geom_bond_atom_site_label_2
_geom_bond_distance
C12 C10 1.519(3)
C12 C9 1.537(2)
C12 C18 1.547(3)
C12 C13 1.588(3)
C18 C16 1.557(3)
C10 O2 1.204(2)
C10 O1 1.338(3)
C17 C13 1.537(3)
C17 C16 1.538(3)
C9 C7 1.518(3)
C9 C11 1.527(3)
C7 O3 1.438(2)
C7 C8 1.542(3)
C3 C4 1.511(3)
C3 C2 1.524(3)
C15 C14 1.326(4)
C15 C16 1.508(3)
C4 O4 1.420(2)
C4 O3 1.429(2)
C4 C5 1.521(3)
C6 C1 1.524(3)
C6 C5 1.525(3)
C13 C14 1.515(3)
C11 O1 1.455(2)
C1 C2 1.514(3)
C8 O4 1.419(3)
